data_7001988
loop_
_publ_author_name
'Binobaid, Abeer'
'Iglesias, Manuel'
'Beetstra, Dirk J.'
'Kariuki, Benson'
'Dervisi, Athanasia'
'Fallis, Ian A.'
'Cavell, Kingsley J.'

_publ_section_title
;
 Expanded ring and functionalised expanded ring N-heterocyclic carbenes
 as ligands in catalysis
;
_journal_issue 35
_journal_name_full 'Dalton Transactions'
_journal_page_first 7099
_journal_paper_doi 10.1039/b909834h
_journal_year 2009
_chemical_formula_moiety 'C24 H33 N2 O, 0.75(B F4), I0.25'
_chemical_formula_sum 'C24 H33 B0.75 F3 I0.25 N2 O'
_chemical_formula_weight 462.36
_chemical_name_systematic
;
?
;
_space_group_IT_number 14
_symmetry_cell_setting monoclinic
_symmetry_space_group_name_Hall '-P 2yn'
_symmetry_space_group_name_H-M 'P 1 21/n 1'
_atom_sites_solution_hydrogens geom
_atom_sites_solution_primary direct
_atom_sites_solution_secondary difmap
_audit_creation_method SHELXL-97
_cell_angle_alpha 90.00
_cell_angle_beta 108.8420(10)
_cell_angle_gamma 90.00
_cell_formula_units_Z 4
_cell_length_a 15.1060(2)
_cell_length_b 10.6720(2)
_cell_length_c 15.6490(3)
_cell_measurement_reflns_used 4332
_cell_measurement_temperature 150(2)
_cell_measurement_theta_max 27.51
_cell_measurement_theta_min 2.97
_cell_volume 2387.61(7)
_computing_cell_refinement DENZO/SCALEPACK
_computing_data_collection 'cOLLECT,Nonius BV, 1997-2001'
_computing_data_reduction DENZO/SCALEPACK
_computing_structure_refinement SHELXL-97
_computing_structure_solution SHELXs-97
_diffrn_ambient_temperature 150(2)
_diffrn_measured_fraction_theta_full 0.996
_diffrn_measured_fraction_theta_max 0.996
_diffrn_measurement_device_type 'Nonius KappaCCD'
_diffrn_measurement_method 'CCD scans'
_diffrn_radiation_source 'fine-focus sealed tube'
_diffrn_radiation_type MoK\a
_diffrn_radiation_wavelength 0.71073
_diffrn_reflns_av_R_equivalents 0.1623
_diffrn_reflns_av_sigmaI/netI 0.0710
_diffrn_reflns_limit_h_max 19
_diffrn_reflns_limit_h_min -19
_diffrn_reflns_limit_k_max 13
_diffrn_reflns_limit_k_min -13
_diffrn_reflns_limit_l_max 20
_diffrn_reflns_limit_l_min -20
_diffrn_reflns_number 36825
_diffrn_reflns_theta_full 27.51
_diffrn_reflns_theta_max 27.51
_diffrn_reflns_theta_min 2.97
_exptl_absorpt_coefficient_mu 0.412
_exptl_absorpt_correction_T_max 0.9221
_exptl_absorpt_correction_T_min 0.9221
_exptl_absorpt_correction_type empirical
_exptl_absorpt_process_details Denzo/Scalepack
_exptl_crystal_colour colourless
_exptl_crystal_density_diffrn 1.286
_exptl_crystal_density_method 'not measured'
_exptl_crystal_description block
_exptl_crystal_F_000 972
_exptl_crystal_size_max 0.20
_exptl_crystal_size_mid 0.20
_exptl_crystal_size_min 0.20
_refine_diff_density_max 0.374
_refine_diff_density_min -0.451
_refine_diff_density_rms 0.054
_refine_ls_extinction_coef 0.0164(13)
_refine_ls_extinction_expression Fc^*^=kFc[1+0.001xFc^2^\l^3^/sin(2\q)]^-1/4^
_refine_ls_extinction_method SHELXL
_refine_ls_goodness_of_fit_ref 1.089
_refine_ls_hydrogen_treatment constr
_refine_ls_matrix_type full
_refine_ls_number_parameters 304
_refine_ls_number_reflns 5461
_refine_ls_number_restraints 214
_refine_ls_restrained_S_all 1.089
_refine_ls_R_factor_all 0.0767
_refine_ls_R_factor_gt 0.0585
_refine_ls_shift/su_max 0.000
_refine_ls_shift/su_mean 0.000
_refine_ls_structure_factor_coef Fsqd
_refine_ls_weighting_details 'calc w=1/[\s^2^(Fo^2^)+(0.0261P)^2^+2.0320P] where P=(Fo^2^+2Fc^2^)/3'
_refine_ls_weighting_scheme calc
_refine_ls_wR_factor_gt 0.1381
_refine_ls_wR_factor_ref 0.1467
_reflns_number_gt 4332
_reflns_number_total 5461
_reflns_threshold_expression >2sigma(I)
_cod_data_source_file b909834h.txt
_cod_data_source_block kjc0748
_cod_depositor_comments
;
The following automatic conversions were performed:
'_symmetry_cell_setting' value 'Monoclinic' changed to 'monoclinic'
according to '/home/saulius/struct/CIF-dictionaries/cif_core.dic'
dictionary named 'cif_core.dic' version 2.4.1 from 2010-06-29.

Automatic conversion script
Id: cif_fix_enum 1527 2010-12-29 10:47:43Z saulius 
;
_cod_original_cell_volume 2387.60(7)
_cod_original_sg_symbol_H-M P21/n
_cod_database_code 7001988

loop_
_symmetry_equiv_pos_as_xyz
'x, y, z'
'-x+1/2, y+1/2, -z+1/2'
'-x, -y, -z'
'x-1/2, -y-1/2, z-1/2'

loop_
_atom_site_label
_atom_site_type_symbol
_atom_site_fract_x
_atom_site_fract_y
_atom_site_fract_z
_atom_site_U_iso_or_equiv
_atom_site_adp_type
_atom_site_occupancy
_atom_site_symmetry_multiplicity
_atom_site_calc_flag
_atom_site_refinement_flags
_atom_site_disorder_assembly
_atom_site_disorder_group
C1 C 0.33024(14) 0.06246(19) 0.56833(14) 0.0233(4) Uani 1 1 d U . .
H1 H 0.3465 0.0649 0.5146 0.028 Uiso 1 1 calc R . .
C2 C 0.37109(17) -0.0124(2) 0.72350(15) 0.0301(5) Uani 1 1 d U . .
H2A H 0.4218 -0.0651 0.7630 0.036 Uiso 1 1 calc R . .
H2B H 0.3130 -0.0629 0.7052 0.036 Uiso 1 1 calc R . .
C3 C 0.35735(17) 0.1006(2) 0.77623(15) 0.0323(5) Uani 1 1 d U . .
H3A H 0.4189 0.1394 0.8074 0.039 Uiso 1 1 calc R . .
H3B H 0.3301 0.0732 0.8228 0.039 Uiso 1 1 calc R . .
C4 C 0.29308(17) 0.1979(2) 0.71515(15) 0.0309(5) Uani 1 1 d U . .
H4A H 0.2661 0.2515 0.7521 0.037 Uiso 1 1 calc R . .
H4B H 0.3306 0.2522 0.6887 0.037 Uiso 1 1 calc R . .
C5 C 0.21422(16) 0.1397(2) 0.63945(14) 0.0282(5) Uani 1 1 d U . .
H5A H 0.1895 0.0663 0.6631 0.034 Uiso 1 1 calc R . .
H5B H 0.1629 0.2014 0.6176 0.034 Uiso 1 1 calc R . .
C6 C 0.49074(15) 0.0153(2) 0.64338(14) 0.0269(5) Uani 1 1 d U . .
C7 C 0.53227(16) 0.1207(2) 0.61801(15) 0.0297(5) Uani 1 1 d U . .
C8 C 0.62613(18) 0.1146(3) 0.62480(17) 0.0394(6) Uani 1 1 d U . .
H8 H 0.6552 0.1841 0.6068 0.047 Uiso 1 1 calc R . .
C9 C 0.67762(18) 0.0069(3) 0.65783(17) 0.0433(7) Uani 1 1 d U . .
H9 H 0.7424 0.0048 0.6645 0.052 Uiso 1 1 calc R . .
C10 C 0.63597(18) -0.0970(3) 0.68112(17) 0.0412(6) Uani 1 1 d U . .
H10 H 0.6715 -0.1707 0.7024 0.049 Uiso 1 1 calc R . .
C11 C 0.54152(17) -0.0930(2) 0.67321(15) 0.0336(5) Uani 1 1 d U . .
H11 H 0.5121 -0.1645 0.6883 0.040 Uiso 1 1 calc R . .
C12 C 0.5175(2) 0.3325(3) 0.5630(2) 0.0510(7) Uani 1 1 d U . .
H12A H 0.5721 0.3595 0.6131 0.076 Uiso 1 1 calc R . .
H12B H 0.4712 0.4002 0.5471 0.076 Uiso 1 1 calc R . .
H12C H 0.5369 0.3119 0.5106 0.076 Uiso 1 1 calc R . .
C13 C 0.17728(14) 0.1100(2) 0.47150(14) 0.0241(4) Uani 1 1 d U . .
C14 C 0.13050(15) 0.0022(2) 0.42907(14) 0.0250(4) Uani 1 1 d U . .
C15 C 0.06468(15) 0.0161(2) 0.34386(14) 0.0294(5) Uani 1 1 d U . .
H15 H 0.0312 -0.0553 0.3138 0.035 Uiso 1 1 calc R . .
C16 C 0.04704(17) 0.1323(2) 0.30188(15) 0.0332(5) Uani 1 1 d U . .
H16 H 0.0013 0.1403 0.2439 0.040 Uiso 1 1 calc R . .
C17 C 0.09621(17) 0.2363(2) 0.34461(16) 0.0339(5) Uani 1 1 d U . .
H17 H 0.0853 0.3149 0.3144 0.041 Uiso 1 1 calc R . .
C18 C 0.16118(16) 0.2286(2) 0.43071(15) 0.0288(5) Uani 1 1 d U . .
C19 C 0.14972(16) -0.1274(2) 0.47230(15) 0.0294(5) Uani 1 1 d U . .
H19 H 0.2150 -0.1277 0.5155 0.035 Uiso 1 1 calc R . .
C20 C 0.0834(2) -0.1553(3) 0.5257(2) 0.0520(8) Uani 1 1 d U . .
H20A H 0.0896 -0.0899 0.5712 0.078 Uiso 1 1 calc R . .
H20B H 0.0991 -0.2368 0.5556 0.078 Uiso 1 1 calc R . .
H20C H 0.0188 -0.1570 0.4845 0.078 Uiso 1 1 calc R . .
C21 C 0.1425(2) -0.2309(2) 0.40299(18) 0.0412(6) Uani 1 1 d U . .
H21A H 0.0765 -0.2458 0.3687 0.062 Uiso 1 1 calc R . .
H21B H 0.1703 -0.3080 0.4341 0.062 Uiso 1 1 calc R . .
H21C H 0.1758 -0.2052 0.3616 0.062 Uiso 1 1 calc R . .
C22 C 0.20960(18) 0.3473(2) 0.47710(16) 0.0335(5) Uani 1 1 d U . .
H22 H 0.2561 0.3229 0.5364 0.040 Uiso 1 1 calc R . .
C23 C 0.1380(2) 0.4353(2) 0.49576(19) 0.0455(6) Uani 1 1 d U . .
H23A H 0.1702 0.5087 0.5293 0.068 Uiso 1 1 calc R . .
H23B H 0.1052 0.3912 0.5315 0.068 Uiso 1 1 calc R . .
H23C H 0.0927 0.4625 0.4384 0.068 Uiso 1 1 calc R . .
C24 C 0.2624(2) 0.4135(3) 0.42115(19) 0.0459(7) Uani 1 1 d U . .
H24A H 0.3098 0.3568 0.4123 0.069 Uiso 1 1 calc R . .
H24B H 0.2930 0.4889 0.4531 0.069 Uiso 1 1 calc R . .
H24C H 0.2183 0.4373 0.3623 0.069 Uiso 1 1 calc R . .
N1 N 0.39497(12) 0.02302(16) 0.64168(11) 0.0246(4) Uani 1 1 d U . .
N2 N 0.24526(12) 0.09886(16) 0.56182(11) 0.0237(4) Uani 1 1 d U . .
O1 O 0.47658(12) 0.22268(15) 0.59001(12) 0.0369(4) Uani 1 1 d U . .
F1 F 0.3074(2) -0.3080(2) 0.59415(18) 0.0838(9) Uani 0.75 1 d PDU . .
F2 F 0.33712(16) -0.48836(18) 0.67651(16) 0.0563(6) Uani 0.75 1 d PDU . .
F3 F 0.45146(18) -0.3999(2) 0.63137(16) 0.0613(7) Uani 0.75 1 d PDU . .
F4 F 0.40464(13) -0.30568(17) 0.73840(12) 0.0384(4) Uani 0.75 1 d PDU . .
I1 I 0.36387(8) -0.36333(12) 0.63997(6) 0.0370(3) Uani 0.25 1 d PU . .
B1 B 0.3731(6) -0.3741(7) 0.6594(5) 0.0385(7) Uani 0.75 1 d PDU . .

loop_
_atom_site_aniso_label
_atom_site_aniso_U_11
_atom_site_aniso_U_22
_atom_site_aniso_U_33
_atom_site_aniso_U_23
_atom_site_aniso_U_13
_atom_site_aniso_U_12
C1 0.0286(11) 0.0222(10) 0.0193(10) -0.0020(8) 0.0081(8) -0.0031(8)
C2 0.0352(12) 0.0327(12) 0.0239(11) 0.0084(9) 0.0116(9) 0.0006(10)
C3 0.0319(12) 0.0429(14) 0.0220(11) -0.0008(10) 0.0085(9) -0.0026(10)
C4 0.0362(12) 0.0312(12) 0.0258(11) -0.0055(9) 0.0107(10) -0.0004(10)
C5 0.0304(11) 0.0355(12) 0.0203(11) -0.0002(9) 0.0102(9) 0.0040(9)
C6 0.0258(11) 0.0341(12) 0.0205(10) -0.0051(9) 0.0072(8) 0.0000(9)
C7 0.0329(12) 0.0355(12) 0.0223(11) -0.0055(9) 0.0112(9) -0.0026(9)
C8 0.0371(13) 0.0544(16) 0.0309(13) -0.0060(11) 0.0167(11) -0.0082(12)
C9 0.0316(13) 0.0712(19) 0.0298(13) -0.0085(12) 0.0136(11) 0.0005(13)
C10 0.0360(13) 0.0542(16) 0.0327(13) -0.0023(12) 0.0101(11) 0.0147(12)
C11 0.0335(12) 0.0374(13) 0.0280(12) 0.0004(10) 0.0074(10) 0.0049(10)
C12 0.0647(19) 0.0412(15) 0.0554(18) 0.0073(13) 0.0309(16) -0.0110(14)
C13 0.0243(10) 0.0282(11) 0.0191(10) 0.0007(8) 0.0060(8) 0.0009(8)
C14 0.0259(10) 0.0261(11) 0.0229(10) -0.0001(8) 0.0080(8) 0.0009(8)
C15 0.0285(11) 0.0322(12) 0.0247(11) -0.0039(9) 0.0047(9) 0.0000(9)
C16 0.0354(12) 0.0385(13) 0.0220(11) 0.0018(9) 0.0043(10) 0.0033(10)
C17 0.0422(13) 0.0304(12) 0.0275(12) 0.0068(9) 0.0089(10) 0.0050(10)
C18 0.0343(12) 0.0269(11) 0.0251(11) 0.0007(9) 0.0095(9) 0.0004(9)
C19 0.0312(12) 0.0243(11) 0.0289(12) 0.0007(9) 0.0044(9) -0.0003(9)
C20 0.074(2) 0.0375(15) 0.0558(18) 0.0118(13) 0.0373(17) 0.0000(14)
C21 0.0508(15) 0.0260(12) 0.0438(15) -0.0046(10) 0.0108(12) -0.0007(11)
C22 0.0445(14) 0.0251(11) 0.0287(12) 0.0028(9) 0.0087(10) -0.0028(10)
C23 0.0596(17) 0.0307(13) 0.0453(16) -0.0050(11) 0.0154(13) -0.0007(12)
C24 0.0597(17) 0.0362(14) 0.0440(16) 0.0029(12) 0.0196(14) -0.0127(13)
N1 0.0266(9) 0.0262(9) 0.0209(9) 0.0000(7) 0.0076(7) -0.0003(7)
N2 0.0281(9) 0.0239(9) 0.0188(9) -0.0002(7) 0.0071(7) -0.0017(7)
O1 0.0441(10) 0.0289(9) 0.0422(10) 0.0018(7) 0.0202(8) -0.0048(7)
F1 0.089(2) 0.0546(15) 0.0649(17) 0.0141(13) -0.0346(15) 0.0250(14)
F2 0.0544(14) 0.0335(11) 0.0757(16) -0.0016(10) 0.0136(12) -0.0078(10)
F3 0.0834(17) 0.0606(14) 0.0581(15) 0.0000(11) 0.0481(14) 0.0100(13)
F4 0.0421(11) 0.0334(10) 0.0407(11) -0.0030(8) 0.0147(9) 0.0004(8)
I1 0.0356(4) 0.0415(4) 0.0334(6) -0.0029(4) 0.0105(4) 0.0002(3)
B1 0.0363(10) 0.0414(10) 0.0355(12) -0.0022(10) 0.0083(10) 0.0011(9)

loop_
_atom_type_symbol
_atom_type_description
_atom_type_scat_dispersion_real
_atom_type_scat_dispersion_imag
_atom_type_scat_source
C C 0.0033 0.0016 'International Tables Vol C Tables 4.2.6.8 and 6.1.1.4'
H H 0.0000 0.0000 'International Tables Vol C Tables 4.2.6.8 and 6.1.1.4'
N N 0.0061 0.0033 'International Tables Vol C Tables 4.2.6.8 and 6.1.1.4'
B B 0.0013 0.0007 'International Tables Vol C Tables 4.2.6.8 and 6.1.1.4'
F F 0.0171 0.0103 'International Tables Vol C Tables 4.2.6.8 and 6.1.1.4'
I I -0.4742 1.8119 'International Tables Vol C Tables 4.2.6.8 and 6.1.1.4'
O O 0.0106 0.0060 'International Tables Vol C Tables 4.2.6.8 and 6.1.1.4'

loop_
_geom_angle_atom_site_label_1
_geom_angle_atom_site_label_2
_geom_angle_atom_site_label_3
_geom_angle
_geom_angle_site_symmetry_1
_geom_angle_site_symmetry_3
_geom_angle_publ_flag
N2 C1 N1 126.56(19) . . ?
N2 C1 H1 116.7 . . ?
N1 C1 H1 116.7 . . ?
N1 C2 C3 112.41(18) . . ?
N1 C2 H2A 109.1 . . ?
C3 C2 H2A 109.1 . . ?
N1 C2 H2B 109.1 . . ?
C3 C2 H2B 109.1 . . ?
H2A C2 H2B 107.9 . . ?
C2 C3 C4 111.83(18) . . ?
C2 C3 H3A 109.3 . . ?
C4 C3 H3A 109.3 . . ?
C2 C3 H3B 109.3 . . ?
C4 C3 H3B 109.3 . . ?
H3A C3 H3B 107.9 . . ?
C5 C4 C3 113.00(19) . . ?
C5 C4 H4A 109.0 . . ?
C3 C4 H4A 109.0 . . ?
C5 C4 H4B 109.0 . . ?
C3 C4 H4B 109.0 . . ?
H4A C4 H4B 107.8 . . ?
N2 C5 C4 112.30(18) . . ?
N2 C5 H5A 109.1 . . ?
C4 C5 H5A 109.1 . . ?
N2 C5 H5B 109.1 . . ?
C4 C5 H5B 109.1 . . ?
H5A C5 H5B 107.9 . . ?
C11 C6 C7 121.0(2) . . ?
C11 C6 N1 119.9(2) . . ?
C7 C6 N1 119.09(19) . . ?
O1 C7 C8 124.9(2) . . ?
O1 C7 C6 116.46(19) . . ?
C8 C7 C6 118.6(2) . . ?
C7 C8 C9 120.1(2) . . ?
C7 C8 H8 119.9 . . ?
C9 C8 H8 119.9 . . ?
C10 C9 C8 120.9(2) . . ?
C10 C9 H9 119.5 . . ?
C8 C9 H9 119.5 . . ?
C9 C10 C11 119.6(2) . . ?
C9 C10 H10 120.2 . . ?
C11 C10 H10 120.2 . . ?
C6 C11 C10 119.8(2) . . ?
C6 C11 H11 120.1 . . ?
C10 C11 H11 120.1 . . ?
O1 C12 H12A 109.5 . . ?
O1 C12 H12B 109.5 . . ?
H12A C12 H12B 109.5 . . ?
O1 C12 H12C 109.5 . . ?
H12A C12 H12C 109.5 . . ?
H12B C12 H12C 109.5 . . ?
C14 C13 C18 122.6(2) . . ?
C14 C13 N2 118.84(18) . . ?
C18 C13 N2 118.57(18) . . ?
C15 C14 C13 117.57(19) . . ?
C15 C14 C19 119.76(19) . . ?
C13 C14 C19 122.67(19) . . ?
C16 C15 C14 121.2(2) . . ?
C16 C15 H15 119.4 . . ?
C14 C15 H15 119.4 . . ?
C17 C16 C15 119.8(2) . . ?
C17 C16 H16 120.1 . . ?
C15 C16 H16 120.1 . . ?
C16 C17 C18 121.5(2) . . ?
C16 C17 H17 119.3 . . ?
C18 C17 H17 119.3 . . ?
C17 C18 C13 117.3(2) . . ?
C17 C18 C22 119.5(2) . . ?
C13 C18 C22 123.2(2) . . ?
C14 C19 C21 112.39(19) . . ?
C14 C19 C20 110.77(19) . . ?
C21 C19 C20 109.8(2) . . ?
C14 C19 H19 107.9 . . ?
C21 C19 H19 107.9 . . ?
C20 C19 H19 107.9 . . ?
C19 C20 H20A 109.5 . . ?
C19 C20 H20B 109.5 . . ?
H20A C20 H20B 109.5 . . ?
C19 C20 H20C 109.5 . . ?
H20A C20 H20C 109.5 . . ?
H20B C20 H20C 109.5 . . ?
C19 C21 H21A 109.5 . . ?
C19 C21 H21B 109.5 . . ?
H21A C21 H21B 109.5 . . ?
C19 C21 H21C 109.5 . . ?
H21A C21 H21C 109.5 . . ?
H21B C21 H21C 109.5 . . ?
C18 C22 C23 109.9(2) . . ?
C18 C22 C24 111.7(2) . . ?
C23 C22 C24 110.9(2) . . ?
C18 C22 H22 108.1 . . ?
C23 C22 H22 108.1 . . ?
C24 C22 H22 108.1 . . ?
C22 C23 H23A 109.5 . . ?
C22 C23 H23B 109.5 . . ?
H23A C23 H23B 109.5 . . ?
C22 C23 H23C 109.5 . . ?
H23A C23 H23C 109.5 . . ?
H23B C23 H23C 109.5 . . ?
C22 C24 H24A 109.5 . . ?
C22 C24 H24B 109.5 . . ?
H24A C24 H24B 109.5 . . ?
C22 C24 H24C 109.5 . . ?
H24A C24 H24C 109.5 . . ?
H24B C24 H24C 109.5 . . ?
C1 N1 C6 119.60(17) . . ?
C1 N1 C2 120.98(18) . . ?
C6 N1 C2 119.41(17) . . ?
C1 N2 C13 117.63(16) . . ?
C1 N2 C5 125.18(18) . . ?
C13 N2 C5 117.01(16) . . ?
C7 O1 C12 117.6(2) . . ?
I1 F1 B1 7.0(4) . . ?
B1 F2 I1 10.4(3) . . ?
B1 F3 I1 12.6(3) . . ?
B1 F4 I1 9.1(3) . . ?
F1 I1 F3 129.6(2) . . ?
F1 I1 F2 117.6(2) . . ?
F3 I1 F2 99.14(14) . . ?
F1 I1 F4 113.78(19) . . ?
F3 I1 F4 96.70(14) . . ?
F2 I1 F4 92.37(12) . . ?
F1 B1 F4 110.6(6) . . ?
F1 B1 F2 111.1(6) . . ?
F4 B1 F2 109.4(5) . . ?
F1 B1 F3 110.3(5) . . ?
F4 B1 F3 107.4(5) . . ?
F2 B1 F3 107.8(6) . . ?

loop_
_geom_bond_atom_site_label_1
_geom_bond_atom_site_label_2
_geom_bond_distance
_geom_bond_site_symmetry_2
_geom_bond_publ_flag
C1 N2 1.313(3) . ?
C1 N1 1.314(3) . ?
C1 H1 0.9500 . ?
C2 N1 1.487(3) . ?
C2 C3 1.513(3) . ?
C2 H2A 0.9900 . ?
C2 H2B 0.9900 . ?
C3 C4 1.528(3) . ?
C3 H3A 0.9900 . ?
C3 H3B 0.9900 . ?
C4 C5 1.515(3) . ?
C4 H4A 0.9900 . ?
C4 H4B 0.9900 . ?
C5 N2 1.501(3) . ?
C5 H5A 0.9900 . ?
C5 H5B 0.9900 . ?
C6 C11 1.383(3) . ?
C6 C7 1.406(3) . ?
C6 N1 1.441(3) . ?
C7 O1 1.359(3) . ?
C7 C8 1.389(3) . ?
C8 C9 1.390(4) . ?
C8 H8 0.9500 . ?
C9 C10 1.381(4) . ?
C9 H9 0.9500 . ?
C10 C11 1.392(3) . ?
C10 H10 0.9500 . ?
C11 H11 0.9500 . ?
C12 O1 1.450(3) . ?
C12 H12A 0.9800 . ?
C12 H12B 0.9800 . ?
C12 H12C 0.9800 . ?
C13 C14 1.400(3) . ?
C13 C18 1.403(3) . ?
C13 N2 1.459(3) . ?
C14 C15 1.390(3) . ?
C14 C19 1.526(3) . ?
C15 C16 1.388(3) . ?
C15 H15 0.9500 . ?
C16 C17 1.383(3) . ?
C16 H16 0.9500 . ?
C17 C18 1.390(3) . ?
C17 H17 0.9500 . ?
C18 C22 1.525(3) . ?
C19 C21 1.526(3) . ?
C19 C20 1.527(3) . ?
C19 H19 1.0000 . ?
C20 H20A 0.9800 . ?
C20 H20B 0.9800 . ?
C20 H20C 0.9800 . ?
C21 H21A 0.9800 . ?
C21 H21B 0.9800 . ?
C21 H21C 0.9800 . ?
C22 C23 1.530(4) . ?
C22 C24 1.534(3) . ?
C22 H22 1.0000 . ?
C23 H23A 0.9800 . ?
C23 H23B 0.9800 . ?
C23 H23C 0.9800 . ?
C24 H24A 0.9800 . ?
C24 H24B 0.9800 . ?
C24 H24C 0.9800 . ?
F1 I1 1.094(3) . ?
F1 B1 1.368(7) . ?
F2 B1 1.396(8) . ?
F2 I1 1.556(2) . ?
F3 B1 1.416(8) . ?
F3 I1 1.427(3) . ?
F4 B1 1.382(8) . ?
F4 I1 1.587(2) . ?
